data_4301756
loop_
_publ_author_name
'Joobeom Seo'
'Sunhong Park'
'Shim Sung Lee'
'Marina Fainerman-Melnikova'
'Leonard F. Lindoy'

_publ_section_title
;
Copper(II) Interaction with Mono-, Bis- and Tris-Ring N3O2 Macrocycles:
Synthetic, X-ray, Competitive Membrane Transport, and Hypochromic Shift
Studies
;
_journal_name_full 'Inorganic Chemistry'
_journal_page_first 2770
_journal_page_last 2779
_journal_paper_doi 10.1021/ic801265y
_journal_volume 48
_journal_year 2009
_chemical_formula_sum 'C27 H39 F6 N4 O6.5 P'
_chemical_formula_weight 668.59
_chemical_name_systematic
; 
 ? 
;
_space_group_IT_number 15
_symmetry_cell_setting monoclinic
_symmetry_space_group_name_Hall '-C 2yc'
_symmetry_space_group_name_H-M 'C 1 2/c 1'
_atom_sites_solution_hydrogens geom
_atom_sites_solution_primary direct
_atom_sites_solution_secondary difmap
_audit_creation_method SHELXTL
_cell_angle_alpha 90.00
_cell_angle_beta 100.2780(10)
_cell_angle_gamma 90.00
_cell_formula_units_Z 8
_cell_length_a 14.7378(8)
_cell_length_b 18.4875(10)
_cell_length_c 23.8503(13)
_cell_measurement_reflns_used 5097
_cell_measurement_temperature 173(2)
_cell_measurement_theta_max 27.62
_cell_measurement_theta_min 2.31
_cell_volume 6394.1(6)
_computing_cell_refinement 'Bruker SMART'
_computing_data_collection 'Bruker SMART'
_computing_data_reduction 'Bruker SAINT'
_computing_molecular_graphics 'Bruker SHELXTL'
_computing_publication_material 'Bruker SHELXTL'
_computing_structure_refinement 'Bruker SHELXTL'
_computing_structure_solution 'Bruker SHELXTL'
_diffrn_ambient_temperature 173(2)
_diffrn_measured_fraction_theta_full 0.945
_diffrn_measured_fraction_theta_max 0.945
_diffrn_measurement_device_type 'CCD area detector'
_diffrn_measurement_method 'phi and omega scans'
_diffrn_radiation_monochromator graphite
_diffrn_radiation_source 'fine-focus sealed tube'
_diffrn_radiation_type MoK\a
_diffrn_radiation_wavelength 0.71073
_diffrn_reflns_av_R_equivalents 0.0411
_diffrn_reflns_av_sigmaI/netI 0.0606
_diffrn_reflns_limit_h_max 19
_diffrn_reflns_limit_h_min -13
_diffrn_reflns_limit_k_max 24
_diffrn_reflns_limit_k_min -24
_diffrn_reflns_limit_l_max 30
_diffrn_reflns_limit_l_min -28
_diffrn_reflns_number 20129
_diffrn_reflns_theta_full 28.28
_diffrn_reflns_theta_max 28.28
_diffrn_reflns_theta_min 1.74
_exptl_absorpt_coefficient_mu 0.168
_exptl_absorpt_correction_type 'Empirical SADABS'
_exptl_absorpt_process_details
; 
Ratio of minimum to maximum apparent transmission:  0.899451 
;
_exptl_crystal_colour colorless
_exptl_crystal_density_diffrn 1.389
_exptl_crystal_density_method 'not measured'
_exptl_crystal_description block
_exptl_crystal_F_000 2800
_exptl_crystal_size_max 0.20
_exptl_crystal_size_mid 0.20
_exptl_crystal_size_min 0.15
_refine_diff_density_max 1.774
_refine_diff_density_min -0.497
_refine_diff_density_rms 0.101
_refine_ls_extinction_method none
_refine_ls_goodness_of_fit_ref 1.086
_refine_ls_hydrogen_treatment constr
_refine_ls_matrix_type full
_refine_ls_number_parameters 408
_refine_ls_number_reflns 7504
_refine_ls_number_restraints 0
_refine_ls_restrained_S_all 1.086
_refine_ls_R_factor_all 0.1757
_refine_ls_R_factor_gt 0.1249
_refine_ls_shift/su_max 0.001
_refine_ls_shift/su_mean 0.000
_refine_ls_structure_factor_coef Fsqd
_refine_ls_weighting_details 'calc w=1/[\s^2^(Fo^2^)+(0.1428P)^2^+42.7914P] where P=(Fo^2^+2Fc^2^)/3'
_refine_ls_weighting_scheme calc
_refine_ls_wR_factor_gt 0.3080
_refine_ls_wR_factor_ref 0.3422
_reflns_number_gt 4720
_reflns_number_total 7504
_reflns_threshold_expression >2sigma(I)
_cod_data_source_file ic801265y_si_002_2.cif
_cod_data_source_block L1
_cod_depositor_comments
;
The following automatic conversions were performed:
'_symmetry_cell_setting' value 'Monoclinic' changed to 'monoclinic'
according to '/home/saulius/struct/CIF-dictionaries/cif_core.dic'
dictionary named 'cif_core.dic' version 2.4.1 from 2010-06-29.

Automatic conversion script
Id: cif_fix_enum 1527 2010-12-29 10:47:43Z saulius 
;
_cod_original_sg_symbol_H-M 'C 2/c'
_cod_original_formula_sum 'C27 H39 F6 N4 O6.50 P'
_cod_database_code 4301756

loop_
_publ_contact_author_name
_publ_contact_author_address
_publ_contact_author_email
_publ_contact_author_phone
_publ_contact_author_fax
'Shim Sung Lee'
;
Department of Chemistry (BK21) and Research Institute of Natural Science, 
Gyeongsang National University, Jinju 660-701, South Korea
;
sslee@gnu.ac.kr +82-55-751-6021 +82-55-753-7614
'Leonard F. Lindoy'
;
Centre for Heavy Metal Research, School of Chemistry, 
F11, The University of Sydney, NSW 2006, Australia
;
lindoy@chem.usyd.edu.au '+61-2-9351 4400' '+61-2-9351 3329'

loop_
_symmetry_equiv_pos_as_xyz
'x, y, z'
'-x, y, -z+1/2'
'x+1/2, y+1/2, z'
'-x+1/2, y+1/2, -z+1/2'
'-x, -y, -z'
'x, -y, z-1/2'
'-x+1/2, -y+1/2, -z'
'x+1/2, -y+1/2, z-1/2'

loop_
_atom_site_label
_atom_site_type_symbol
_atom_site_fract_x
_atom_site_fract_y
_atom_site_fract_z
_atom_site_U_iso_or_equiv
_atom_site_adp_type
_atom_site_occupancy
_atom_site_symmetry_multiplicity
_atom_site_calc_flag
_atom_site_refinement_flags
_atom_site_disorder_assembly
_atom_site_disorder_group
P1 P 0.18345(10) 0.11101(7) 0.38198(6) 0.0371(4) Uani 1 1 d . . .
O1 O 0.5615(2) 0.05915(19) 0.45442(15) 0.0348(8) Uani 1 1 d . . .
N1 N 0.7566(3) 0.1127(2) 0.49953(18) 0.0301(9) Uani 1 1 d . . .
H1A H 0.7288 0.1087 0.4641 0.054(19) Uiso 1 1 d R . .
H1B H 0.7663 0.1601 0.5021 0.026(13) Uiso 1 1 d R . .
C1 C 0.4891(4) 0.0380(3) 0.4092(2) 0.0396(12) Uani 1 1 d . . .
H1C H 0.4753 0.0779 0.3813 0.047 Uiso 1 1 calc R . .
H1D H 0.4326 0.0272 0.4246 0.047 Uiso 1 1 calc R . .
N4 N 0.6612(3) 0.2402(2) 0.4023(3) 0.0496(13) Uani 1 1 d . . .
N2 N 0.8432(3) 0.0638(2) 0.40342(18) 0.0321(9) Uani 1 1 d . . .
O2 O 0.5723(3) -0.0055(2) 0.33853(15) 0.0430(9) Uani 1 1 d . . .
C2 C 0.5415(3) 0.1122(3) 0.4907(2) 0.0316(10) Uani 1 1 d . . .
N3 N 0.7115(3) 0.0842(2) 0.29645(18) 0.0382(10) Uani 1 1 d . . .
H3A H 0.6979 0.0771 0.3300 0.028(13) Uiso 1 1 d R . .
H3B H 0.7000 0.1311 0.2914 0.028(13) Uiso 1 1 d R . .
C3 C 0.4586(4) 0.1498(3) 0.4841(3) 0.0412(13) Uani 1 1 d . . .
H3C H 0.4105 0.1398 0.4529 0.049 Uiso 1 1 calc R . .
C4 C 0.4475(4) 0.2025(3) 0.5241(3) 0.0490(15) Uani 1 1 d . . .
H4A H 0.3913 0.2288 0.5195 0.059 Uiso 1 1 calc R . .
O3 O 0.6623(4) 0.1758(3) 0.3878(2) 0.0773(17) Uani 1 1 d . . .
O4 O 0.6768(4) 0.2531(2) 0.4545(2) 0.0722(15) Uani 1 1 d . . .
C5 C 0.5143(4) 0.2173(3) 0.5693(3) 0.0464(15) Uani 1 1 d . . .
H5A H 0.5045 0.2526 0.5965 0.056 Uiso 1 1 calc R . .
O5 O 0.6454(4) 0.2923(3) 0.3690(2) 0.0716(14) Uani 1 1 d . . .
C6 C 0.5977(4) 0.1801(3) 0.5755(2) 0.0411(13) Uani 1 1 d . . .
H6A H 0.6454 0.1911 0.6068 0.049 Uiso 1 1 calc R . .
C7 C 0.6122(3) 0.1274(2) 0.5367(2) 0.0307(10) Uani 1 1 d . . .
C8 C 0.7024(4) 0.0876(3) 0.5430(2) 0.0335(11) Uani 1 1 d . . .
H8A H 0.7383 0.0959 0.5817 0.040 Uiso 1 1 calc R . .
H8B H 0.6905 0.0350 0.5385 0.040 Uiso 1 1 calc R . .
C9 C 0.8508(3) 0.0803(3) 0.5070(2) 0.0350(11) Uani 1 1 d . . .
H9A H 0.8467 0.0272 0.5114 0.042 Uiso 1 1 calc R . .
H9B H 0.8895 0.0998 0.5420 0.042 Uiso 1 1 calc R . .
C10 C 0.8946(3) 0.0977(3) 0.4558(2) 0.0370(12) Uani 1 1 d . . .
H10A H 0.8958 0.1507 0.4506 0.044 Uiso 1 1 calc R . .
H10B H 0.9591 0.0800 0.4626 0.044 Uiso 1 1 calc R . .
C11 C 0.8685(4) 0.0983(4) 0.3528(2) 0.0474(14) Uani 1 1 d . . .
H11A H 0.9346 0.0895 0.3524 0.057 Uiso 1 1 calc R . .
H11B H 0.8591 0.1512 0.3548 0.057 Uiso 1 1 calc R . .
C12 C 0.8112(4) 0.0691(4) 0.2981(2) 0.0459(14) Uani 1 1 d . . .
H12A H 0.8314 0.0920 0.2649 0.055 Uiso 1 1 calc R . .
H12B H 0.8208 0.0162 0.2958 0.055 Uiso 1 1 calc R . .
C13 C 0.6484(4) 0.0452(3) 0.2507(2) 0.0433(14) Uani 1 1 d . . .
H13A H 0.6691 0.0531 0.2139 0.052 Uiso 1 1 calc R . .
H13B H 0.5855 0.0656 0.2474 0.052 Uiso 1 1 calc R . .
C14 C 0.6450(4) -0.0342(3) 0.2619(2) 0.0439(13) Uani 1 1 d . . .
C15 C 0.6806(5) -0.0854(4) 0.2286(2) 0.0573(17) Uani 1 1 d . . .
H15A H 0.7105 -0.0695 0.1986 0.069 Uiso 1 1 calc R . .
C16 C 0.6733(6) -0.1586(4) 0.2383(3) 0.072(2) Uani 1 1 d . . .
H16A H 0.6985 -0.1927 0.2156 0.086 Uiso 1 1 calc R . .
C17 C 0.6290(7) -0.1816(4) 0.2813(3) 0.075(2) Uani 1 1 d . . .
H17A H 0.6231 -0.2319 0.2878 0.090 Uiso 1 1 calc R . .
C18 C 0.5929(6) -0.1320(4) 0.3153(3) 0.0617(19) Uani 1 1 d . . .
H18A H 0.5620 -0.1484 0.3447 0.074 Uiso 1 1 calc R . .
C19 C 0.6021(4) -0.0588(3) 0.3062(2) 0.0436(13) Uani 1 1 d . . .
C20 C 0.5184(4) -0.0272(3) 0.3806(2) 0.0432(14) Uani 1 1 d . . .
H20A H 0.5556 -0.0591 0.4092 0.052 Uiso 1 1 calc R . .
H20B H 0.4634 -0.0545 0.3620 0.052 Uiso 1 1 calc R . .
C22 C 0.9303(4) -0.0495(4) 0.3935(3) 0.0541(17) Uani 1 1 d . . .
H22A H 0.9799 -0.0224 0.3835 0.065 Uiso 1 1 calc R . .
C23 C 0.9352(5) -0.1247(4) 0.3960(3) 0.074(3) Uani 1 1 d . . .
H23A H 0.9877 -0.1489 0.3870 0.089 Uiso 1 1 calc R . .
C24 C 0.8641(7) -0.1642(4) 0.4116(3) 0.069(2) Uani 1 1 d . . .
H24A H 0.8681 -0.2155 0.4138 0.083 Uiso 1 1 calc R . .
C25 C 0.7885(6) -0.1299(4) 0.4238(3) 0.0637(19) Uani 1 1 d . . .
H25A H 0.7399 -0.1572 0.4348 0.076 Uiso 1 1 calc R . .
C26 C 0.7823(4) -0.0551(3) 0.4202(3) 0.0468(14) Uani 1 1 d . . .
H26A H 0.7286 -0.0315 0.4279 0.056 Uiso 1 1 calc R . .
C27 C 0.8536(4) -0.0142(3) 0.4053(2) 0.0354(11) Uani 1 1 d . . .
F3 F 0.2502(4) 0.0864(3) 0.4396(3) 0.1031(18) Uani 1 1 d . . .
F4 F 0.1175(5) 0.1328(5) 0.3278(3) 0.156(3) Uani 1 1 d . . .
F5 F 0.1070(4) 0.0894(5) 0.4145(3) 0.150(3) Uani 1 1 d . . .
F1 F 0.1954(6) 0.1880(3) 0.4078(3) 0.138(3) Uani 1 1 d . . .
F2 F 0.2607(6) 0.1317(5) 0.3493(4) 0.193(4) Uani 1 1 d . . .
F6 F 0.1818(8) 0.0339(3) 0.3577(3) 0.187(4) Uani 1 1 d . . .
O1W O 0.5000 0.5611(18) 0.7500 0.48(3) Uani 1 2 d S . .
C28 C 0.6118(9) 0.2500(6) 0.2147(4) 0.109(4) Uani 1 1 d . . .
H28A H 0.5456 0.2480 0.2082 0.130 Uiso 1 1 calc R . .
H28B H 0.6342 0.2234 0.1854 0.130 Uiso 1 1 calc R . .
H28C H 0.6314 0.2995 0.2141 0.130 Uiso 1 1 calc R . .
O6 O 0.6474(6) 0.2192(4) 0.2685(3) 0.117(3) Uani 1 1 d . . .
H6 H 0.7092 0.2026 0.2688 0.140 Uiso 1 1 calc R . .

loop_
_atom_site_aniso_label
_atom_site_aniso_U_11
_atom_site_aniso_U_22
_atom_site_aniso_U_33
_atom_site_aniso_U_23
_atom_site_aniso_U_13
_atom_site_aniso_U_12
P1 0.0331(7) 0.0349(7) 0.0457(8) -0.0013(6) 0.0139(6) 0.0010(6)
O1 0.0295(18) 0.0392(19) 0.0354(19) -0.0007(15) 0.0052(15) 0.0007(14)
N1 0.031(2) 0.027(2) 0.032(2) -0.0008(16) 0.0040(17) 0.0008(16)
C1 0.028(2) 0.055(3) 0.034(3) 0.005(2) 0.001(2) -0.013(2)
N4 0.042(3) 0.029(2) 0.082(4) 0.016(2) 0.021(3) 0.016(2)
N2 0.0229(19) 0.038(2) 0.035(2) -0.0012(17) 0.0029(17) -0.0016(16)
O2 0.055(2) 0.043(2) 0.0325(19) 0.0020(16) 0.0122(17) -0.0194(18)
C2 0.032(2) 0.031(2) 0.033(3) 0.008(2) 0.011(2) -0.002(2)
N3 0.035(2) 0.046(3) 0.034(2) 0.0105(19) 0.0065(19) -0.0050(19)
C3 0.032(3) 0.045(3) 0.049(3) 0.013(2) 0.013(2) 0.002(2)
C4 0.052(4) 0.041(3) 0.064(4) 0.017(3) 0.036(3) 0.016(3)
O3 0.128(5) 0.056(3) 0.045(3) 0.000(2) 0.007(3) 0.030(3)
O4 0.116(5) 0.044(3) 0.053(3) -0.005(2) 0.004(3) -0.010(3)
C5 0.061(4) 0.035(3) 0.052(4) 0.000(2) 0.035(3) -0.003(3)
O5 0.083(4) 0.057(3) 0.072(3) 0.013(2) 0.008(3) 0.019(3)
C6 0.052(3) 0.040(3) 0.035(3) 0.001(2) 0.018(2) -0.010(2)
C7 0.034(3) 0.028(2) 0.032(2) 0.0109(19) 0.011(2) 0.0000(19)
C8 0.037(3) 0.037(3) 0.026(2) 0.003(2) 0.004(2) -0.002(2)
C9 0.029(2) 0.034(3) 0.040(3) -0.006(2) -0.001(2) 0.001(2)
C10 0.025(2) 0.040(3) 0.044(3) -0.005(2) 0.003(2) -0.004(2)
C11 0.031(3) 0.065(4) 0.046(3) 0.005(3) 0.010(2) -0.012(3)
C12 0.030(3) 0.077(4) 0.033(3) 0.008(3) 0.011(2) -0.005(3)
C13 0.035(3) 0.068(4) 0.025(3) 0.013(2) 0.003(2) -0.011(3)
C14 0.044(3) 0.060(4) 0.025(2) 0.003(2) -0.002(2) -0.008(3)
C15 0.063(4) 0.084(5) 0.025(3) -0.002(3) 0.006(3) 0.005(4)
C16 0.102(6) 0.068(5) 0.043(4) -0.011(3) 0.003(4) 0.018(4)
C17 0.118(7) 0.051(4) 0.051(4) -0.008(3) 0.000(4) 0.000(4)
C18 0.104(6) 0.048(4) 0.034(3) 0.000(3) 0.014(3) -0.014(4)
C19 0.057(4) 0.046(3) 0.025(3) 0.001(2) 0.000(2) -0.009(3)
C20 0.053(3) 0.045(3) 0.033(3) 0.002(2) 0.011(2) -0.026(3)
C22 0.031(3) 0.066(4) 0.059(4) -0.030(3) -0.007(3) 0.009(3)
C23 0.058(4) 0.079(5) 0.070(5) -0.044(4) -0.029(4) 0.037(4)
C24 0.102(6) 0.043(4) 0.052(4) -0.007(3) -0.019(4) 0.014(4)
C25 0.096(6) 0.045(4) 0.052(4) 0.009(3) 0.016(4) -0.001(4)
C26 0.054(4) 0.039(3) 0.049(3) 0.007(3) 0.013(3) 0.003(3)
C27 0.033(3) 0.042(3) 0.027(2) -0.008(2) -0.007(2) 0.002(2)
F3 0.086(4) 0.094(4) 0.113(4) 0.012(3) -0.025(3) -0.005(3)
F4 0.151(6) 0.182(7) 0.111(5) 0.076(5) -0.044(5) -0.006(5)
F5 0.082(4) 0.266(9) 0.108(5) 0.024(5) 0.037(4) -0.067(5)
F1 0.242(8) 0.061(3) 0.121(5) -0.024(3) 0.058(5) -0.013(4)
F2 0.193(8) 0.215(8) 0.225(8) -0.096(7) 0.181(7) -0.091(7)
F6 0.363(13) 0.066(4) 0.134(6) -0.038(4) 0.050(7) -0.010(6)
O1W 0.94(10) 0.31(3) 0.31(3) 0.000 0.44(5) 0.000
C28 0.152(10) 0.116(8) 0.065(5) 0.038(5) 0.036(6) 0.053(7)
O6 0.186(8) 0.101(5) 0.072(4) 0.046(3) 0.045(5) 0.076(5)

loop_
_atom_type_symbol
_atom_type_description
_atom_type_scat_dispersion_real
_atom_type_scat_dispersion_imag
_atom_type_scat_source
C C 0.0033 0.0016 'International Tables Vol C Tables 4.2.6.8 and 6.1.1.4'
H H 0.0000 0.0000 'International Tables Vol C Tables 4.2.6.8 and 6.1.1.4'
N N 0.0061 0.0033 'International Tables Vol C Tables 4.2.6.8 and 6.1.1.4'
O O 0.0106 0.0060 'International Tables Vol C Tables 4.2.6.8 and 6.1.1.4'
F F 0.0171 0.0103 'International Tables Vol C Tables 4.2.6.8 and 6.1.1.4'
P P 0.1023 0.0942 'International Tables Vol C Tables 4.2.6.8 and 6.1.1.4'

loop_
_geom_angle_atom_site_label_1
_geom_angle_atom_site_label_2
_geom_angle_atom_site_label_3
_geom_angle
_geom_angle_site_symmetry_1
_geom_angle_site_symmetry_3
_geom_angle_publ_flag
F4 P1 F5 94.7(4) . . ?
F4 P1 F6 87.8(5) . . ?
F5 P1 F6 89.1(5) . . ?
F4 P1 F2 85.5(5) . . ?
F5 P1 F2 179.2(5) . . ?
F6 P1 F2 90.2(5) . . ?
F4 P1 F1 95.9(5) . . ?
F5 P1 F1 94.6(4) . . ?
F6 P1 F1 174.5(6) . . ?
F2 P1 F1 86.1(4) . . ?
F4 P1 F3 178.1(4) . . ?
F5 P1 F3 83.5(4) . . ?
F6 P1 F3 91.4(4) . . ?
F2 P1 F3 96.2(5) . . ?
F1 P1 F3 84.9(4) . . ?
C2 O1 C1 117.1(4) . . ?
C8 N1 C9 113.2(4) . . ?
O1 C1 C20 109.2(4) . . ?
O3 N4 O5 125.1(6) . . ?
O3 N4 O4 116.8(5) . . ?
O5 N4 O4 118.1(5) . . ?
C27 N2 C11 114.6(4) . . ?
C27 N2 C10 111.0(4) . . ?
C11 N2 C10 110.0(4) . . ?
C19 O2 C20 117.6(4) . . ?
O1 C2 C3 124.7(5) . . ?
O1 C2 C7 115.1(4) . . ?
C3 C2 C7 120.3(5) . . ?
C12 N3 C13 114.4(5) . . ?
C2 C3 C4 118.7(6) . . ?
C5 C4 C3 121.9(5) . . ?
C4 C5 C6 119.3(5) . . ?
C7 C6 C5 120.9(6) . . ?
C6 C7 C2 118.9(5) . . ?
C6 C7 C8 121.0(5) . . ?
C2 C7 C8 120.1(4) . . ?
N1 C8 C7 110.6(4) . . ?
N1 C9 C10 109.8(4) . . ?
N2 C10 C9 111.3(4) . . ?
N2 C11 C12 111.5(4) . . ?
N3 C12 C11 110.5(5) . . ?
N3 C13 C14 112.3(4) . . ?
C15 C14 C19 118.4(6) . . ?
C15 C14 C13 122.4(5) . . ?
C19 C14 C13 119.2(5) . . ?
C16 C15 C14 121.3(6) . . ?
C17 C16 C15 119.3(7) . . ?
C16 C17 C18 120.8(7) . . ?
C19 C18 C17 119.7(6) . . ?
O2 C19 C18 124.4(5) . . ?
O2 C19 C14 115.2(5) . . ?
C18 C19 C14 120.5(6) . . ?
O2 C20 C1 109.6(4) . . ?
C27 C22 C23 120.2(7) . . ?
C24 C23 C22 120.2(7) . . ?
C25 C24 C23 120.1(7) . . ?
C24 C25 C26 120.0(7) . . ?
C25 C26 C27 120.8(6) . . ?
C22 C27 C26 118.7(5) . . ?
C22 C27 N2 123.4(5) . . ?
C26 C27 N2 117.8(5) . . ?

loop_
_geom_bond_atom_site_label_1
_geom_bond_atom_site_label_2
_geom_bond_distance
_geom_bond_site_symmetry_2
_geom_bond_publ_flag
P1 F4 1.525(6) . ?
P1 F5 1.531(5) . ?
P1 F6 1.537(6) . ?
P1 F2 1.538(6) . ?
P1 F1 1.548(5) . ?
P1 F3 1.607(5) . ?
O1 C2 1.374(6) . ?
O1 C1 1.430(6) . ?
N1 C8 1.493(6) . ?
N1 C9 1.493(6) . ?
C1 C20 1.486(8) . ?
N4 O3 1.241(7) . ?
N4 O5 1.243(6) . ?
N4 O4 1.249(7) . ?
N2 C27 1.450(7) . ?
N2 C11 1.471(7) . ?
N2 C10 1.480(6) . ?
O2 C19 1.370(7) . ?
O2 C20 1.443(6) . ?
C2 C3 1.390(7) . ?
C2 C7 1.400(7) . ?
N3 C12 1.488(7) . ?
N3 C13 1.488(7) . ?
C3 C4 1.393(8) . ?
C4 C5 1.352(9) . ?
C5 C6 1.393(8) . ?
C6 C7 1.387(7) . ?
C7 C8 1.503(7) . ?
C9 C10 1.514(7) . ?
C11 C12 1.521(8) . ?
C13 C14 1.496(8) . ?
C14 C15 1.397(9) . ?
C14 C19 1.399(8) . ?
C15 C16 1.380(10) . ?
C16 C17 1.377(11) . ?
C17 C18 1.392(10) . ?
C18 C19 1.381(8) . ?
C22 C27 1.376(8) . ?
C22 C23 1.394(10) . ?
C23 C24 1.382(12) . ?
C24 C25 1.357(11) . ?
C25 C26 1.389(9) . ?
C26 C27 1.391(8) . ?
C28 O6 1.415(9) . ?
